data_4503360
loop_
_publ_author_name
'Abrahams, Brendan F.'
'Haywood, Marissa G.'
'Robson, Richard'

_publ_section_title
;
 Cu(SO3)47-: A Readily Accessible Building Block for New Coordination
 Polymers
;
_journal_issue 4
_journal_name_full 'Crystal Growth &amp; Design'
_journal_page_first 1288
_journal_paper_doi 10.1021/cg7010259
_journal_volume 8
_journal_year 2008
_chemical_formula_moiety '(Cu1 O12 S4 7-), (Zn H4 O2 2+)2, (Na3 H2 O1 3+)'
_chemical_formula_sum 'Cu H10 Na3 O17 S4 Zn2'
_chemical_formula_weight 673.57
_chemical_name_systematic
;
 ?
;
_space_group_IT_number 11
_symmetry_cell_setting monoclinic
_symmetry_space_group_name_Hall '-P 2yb'
_symmetry_space_group_name_H-M 'P 1 21/m 1'
_atom_sites_solution_hydrogens geom
_atom_sites_solution_primary direct
_atom_sites_solution_secondary difmap
_audit_creation_method SHELXL-97
_cell_angle_alpha 90.00
_cell_angle_beta 99.963(2)
_cell_angle_gamma 90.00
_cell_formula_units_Z 2
_cell_length_a 7.4909(9)
_cell_length_b 14.0406(17)
_cell_length_c 7.7846(9)
_cell_measurement_reflns_used 2311
_cell_measurement_temperature 130(2)
_cell_measurement_theta_max 27.41
_cell_measurement_theta_min 2.66
_cell_volume 806.41(17)
_computing_cell_refinement 'Bruker SMART'
_computing_data_collection 'Bruker SMART'
_computing_data_reduction 'Bruker SAINT'
_computing_structure_refinement 'SHELXL-97 (Sheldrick, 1997)'
_computing_structure_solution 'SHELXL-97 (Sheldrick, 1997)'
_diffrn_ambient_temperature 130(2)
_diffrn_measured_fraction_theta_full 0.980
_diffrn_measured_fraction_theta_max 0.980
_diffrn_measurement_device_type 'Bruker area detector'
_diffrn_measurement_method 'phi and omega scans'
_diffrn_radiation_monochromator graphite
_diffrn_radiation_source 'fine-focus sealed tube'
_diffrn_radiation_type MoK\a
_diffrn_radiation_wavelength 0.71073
_diffrn_reflns_av_R_equivalents 0.0273
_diffrn_reflns_av_sigmaI/netI 0.0343
_diffrn_reflns_limit_h_max 9
_diffrn_reflns_limit_h_min -6
_diffrn_reflns_limit_k_max 17
_diffrn_reflns_limit_k_min -18
_diffrn_reflns_limit_l_max 9
_diffrn_reflns_limit_l_min -10
_diffrn_reflns_number 5037
_diffrn_reflns_theta_full 27.51
_diffrn_reflns_theta_max 27.51
_diffrn_reflns_theta_min 2.66
_diffrn_standards_decay_% 1.0000
_exptl_absorpt_coefficient_mu 4.944
_exptl_absorpt_correction_T_max 1.0000
_exptl_absorpt_correction_T_min 0.797158
_exptl_absorpt_correction_type multi-scan
_exptl_absorpt_process_details
;
SHELDRICK G. M. SADABS
;
_exptl_crystal_colour colourless
_exptl_crystal_density_diffrn 2.766
_exptl_crystal_density_method 'not measured'
_exptl_crystal_description plate
_exptl_crystal_F_000 660
_exptl_crystal_size_max 0.25
_exptl_crystal_size_mid 0.10
_exptl_crystal_size_min 0.03
_refine_diff_density_max 0.896
_refine_diff_density_min -0.736
_refine_diff_density_rms 0.134
_refine_ls_extinction_method none
_refine_ls_goodness_of_fit_ref 1.090
_refine_ls_hydrogen_treatment mixed
_refine_ls_matrix_type full
_refine_ls_number_parameters 150
_refine_ls_number_reflns 1895
_refine_ls_number_restraints 4
_refine_ls_restrained_S_all 1.089
_refine_ls_R_factor_all 0.0367
_refine_ls_R_factor_gt 0.0332
_refine_ls_shift/su_max 0.001
_refine_ls_shift/su_mean 0.000
_refine_ls_structure_factor_coef Fsqd
_refine_ls_weighting_details 'calc w=1/[\s^2^(Fo^2^)+(0.0297P)^2^+2.4759P] where P=(Fo^2^+2Fc^2^)/3'
_refine_ls_weighting_scheme calc
_refine_ls_wR_factor_gt 0.0764
_refine_ls_wR_factor_ref 0.0778
_reflns_number_gt 1749
_reflns_number_total 1895
_reflns_threshold_expression >2sigma(I)
_cod_data_source_file cg7010259-file001.cif
_cod_data_source_block zn3225abs
_cod_depositor_comments
;
The following automatic conversions were performed:

'_symmetry_cell_setting' value 'Monoclinic' changed to 'monoclinic'
according to /home/saulius/struct/CIF-dictionaries/cif_core.dic
dictionary named 'cif_core.dic' version 2.4.1 from 2010-06-29.

Automatic conversion script
Id: cif_fix_values 1715 2011-07-08 13:25:40Z adriana 
;
_cod_original_sg_symbol_H-M 'P2(1)/m  '
_cod_original_formula_sum 'H10 Cu Na3 O17 S4 Zn2'
_cod_database_code 4503360

loop_
_symmetry_equiv_pos_as_xyz
'x, y, z'
'-x, y+1/2, -z'
'-x, -y, -z'
'x, -y-1/2, z'

loop_
_atom_site_label
_atom_site_type_symbol
_atom_site_fract_x
_atom_site_fract_y
_atom_site_fract_z
_atom_site_U_iso_or_equiv
_atom_site_adp_type
_atom_site_occupancy
_atom_site_symmetry_multiplicity
_atom_site_calc_flag
_atom_site_refinement_flags
H21 H 0.478(3) 0.043(4) 0.305(6) 0.026(6) Uiso 1 1 d D
H22 H 0.638(6) -0.005(2) 0.368(6) 0.026(6) Uiso 1 1 d D
H12 H 0.698(5) -0.063(3) 0.057(6) 0.026(6) Uiso 1 1 d D
H11 H 0.803(6) -0.022(4) -0.042(3) 0.026(6) Uiso 1 1 d D
Zn1 Zn 0.75020(5) 0.11246(3) 0.16058(5) 0.01070(12) Uani 1 1 d .
Cu2 Cu 0.20966(8) 0.2500 0.22256(8) 0.01177(15) Uani 1 2 d S
S3 S -0.00364(16) 0.2500 -0.02166(15) 0.0091(2) Uani 1 2 d S
S4 S 1.15629(11) 0.11848(6) 0.36853(11) 0.00952(18) Uani 1 1 d .
S5 S 0.46498(16) 0.2500 0.10630(15) 0.0093(2) Uani 1 2 d S
Na6 Na 0.3781(3) 0.2500 -0.2866(3) 0.0187(5) Uani 1 2 d S
O2 O 0.5911(4) 0.04666(19) 0.3226(3) 0.0150(5) Uani 1 1 d D
O1 O 0.7808(4) -0.02170(18) 0.0603(3) 0.0135(5) Uani 1 1 d D
O5 O 0.9547(3) 0.10494(18) 0.3698(3) 0.0133(5) Uani 1 1 d .
O3 O 0.4775(3) 0.16253(18) -0.0050(3) 0.0128(5) Uani 1 1 d .
O6 O 0.2425(4) 0.11775(18) -0.4414(3) 0.0133(5) Uani 1 1 d .
O4 O 0.6499(5) 0.2500 0.2309(4) 0.0124(7) Uani 1 2 d S
Na1 Na -0.0340(3) 0.10267(13) -0.3087(2) 0.0360(5) Uani 1 1 d .
O7 O 0.0722(5) 0.2500 -0.1874(4) 0.0114(7) Uani 1 2 d S
O8 O 0.8746(3) 0.16247(17) -0.0328(3) 0.0114(5) Uani 1 1 d .
O9 O -0.2184(3) -0.02877(18) -0.2887(3) 0.0122(5) Uani 1 1 d .
O10 O 0.6396(8) 0.2062(5) -0.4159(8) 0.0410(18) Uani 0.50 1 d P

loop_
_atom_site_aniso_label
_atom_site_aniso_U_11
_atom_site_aniso_U_22
_atom_site_aniso_U_33
_atom_site_aniso_U_23
_atom_site_aniso_U_13
_atom_site_aniso_U_12
Zn1 0.0121(2) 0.0092(2) 0.0118(2) 0.00069(15) 0.00494(15) 0.00066(15)
Cu2 0.0132(3) 0.0119(3) 0.0108(3) 0.000 0.0037(2) 0.000
S3 0.0104(6) 0.0083(6) 0.0090(5) 0.000 0.0032(4) 0.000
S4 0.0106(4) 0.0102(4) 0.0082(4) 0.0008(3) 0.0028(3) 0.0009(3)
S5 0.0090(6) 0.0087(5) 0.0106(6) 0.000 0.0031(4) 0.000
Na6 0.0303(13) 0.0160(11) 0.0102(10) 0.000 0.0048(9) 0.000
O2 0.0115(13) 0.0160(13) 0.0184(13) 0.0068(10) 0.0053(10) 0.0040(10)
O1 0.0184(14) 0.0108(13) 0.0130(13) -0.0006(10) 0.0073(10) -0.0036(10)
O5 0.0123(13) 0.0176(13) 0.0109(12) 0.0035(10) 0.0043(10) 0.0013(10)
O3 0.0140(13) 0.0097(12) 0.0154(12) -0.0010(10) 0.0046(10) -0.0018(10)
O6 0.0177(13) 0.0127(13) 0.0088(12) 0.0001(9) 0.0004(10) 0.0006(10)
O4 0.0100(17) 0.0147(18) 0.0118(17) 0.000 0.0004(13) 0.000
Na1 0.0612(13) 0.0320(10) 0.0214(9) -0.0147(7) 0.0255(9) -0.0318(9)
O7 0.0126(17) 0.0119(17) 0.0113(17) 0.000 0.0061(13) 0.000
O8 0.0126(12) 0.0107(12) 0.0122(12) -0.0020(9) 0.0055(9) -0.0020(10)
O9 0.0147(12) 0.0119(12) 0.0108(12) -0.0003(9) 0.0046(9) 0.0000(10)
O10 0.019(3) 0.073(5) 0.030(3) 0.022(3) 0.003(3) 0.004(3)

loop_
_atom_type_symbol
_atom_type_description
_atom_type_scat_dispersion_real
_atom_type_scat_dispersion_imag
_atom_type_scat_source
O O 0.0106 0.0060 'International Tables Vol C Tables 4.2.6.8 and 6.1.1.4'
Na Na 0.0362 0.0249 'International Tables Vol C Tables 4.2.6.8 and 6.1.1.4'
S S 0.1246 0.1234 'International Tables Vol C Tables 4.2.6.8 and 6.1.1.4'
Cu Cu 0.3201 1.2651 'International Tables Vol C Tables 4.2.6.8 and 6.1.1.4'
Zn Zn 0.2839 1.4301 'International Tables Vol C Tables 4.2.6.8 and 6.1.1.4'
H H 0.0000 0.0000 'International Tables Vol C Tables 4.2.6.8 and 6.1.1.4'

loop_
_geom_angle_atom_site_label_1
_geom_angle_atom_site_label_2
_geom_angle_atom_site_label_3
_geom_angle
_geom_angle_site_symmetry_1
_geom_angle_site_symmetry_3
O8 Zn1 O5 103.47(10) . .
O8 Zn1 O1 86.55(10) . .
O5 Zn1 O1 97.90(10) . .
O8 Zn1 O2 169.22(10) . .
O5 Zn1 O2 85.59(10) . .
O1 Zn1 O2 86.41(10) . .
O8 Zn1 O4 95.90(11) . .
O5 Zn1 O4 95.14(11) . .
O1 Zn1 O4 165.79(12) . .
O2 Zn1 O4 89.00(11) . .
O8 Zn1 O3 87.50(9) . .
O5 Zn1 O3 157.70(10) . .
O1 Zn1 O3 102.14(10) . .
O2 Zn1 O3 86.01(9) . .
O4 Zn1 O3 64.09(11) . .
O8 Zn1 S5 94.83(7) . .
O5 Zn1 S5 126.39(8) . .
O1 Zn1 S5 133.57(8) . .
O2 Zn1 S5 84.16(8) . .
O4 Zn1 S5 32.37(9) . .
O3 Zn1 S5 31.96(6) . .
S4 Cu2 S4 111.04(5) 1_455 4_465
S4 Cu2 S5 116.24(3) 1_455 .
S4 Cu2 S5 116.24(3) 4_465 .
S4 Cu2 S3 105.32(3) 1_455 .
S4 Cu2 S3 105.32(3) 4_465 .
S5 Cu2 S3 100.82(5) . .
O7 S3 O8 105.27(13) . 1_455
O7 S3 O8 105.27(13) . 4_465
O8 S3 O8 107.5(2) 1_455 4_465
O7 S3 Cu2 113.98(15) . .
O8 S3 Cu2 112.12(10) 1_455 .
O8 S3 Cu2 112.12(10) 4_465 .
O7 S3 Na1 49.79(7) . .
O8 S3 Na1 55.85(10) 1_455 .
O8 S3 Na1 122.81(12) 4_465 .
Cu2 S3 Na1 124.95(5) . .
O7 S3 Na1 49.79(7) . 4_565
O8 S3 Na1 122.81(12) 1_455 4_565
O8 S3 Na1 55.85(10) 4_465 4_565
Cu2 S3 Na1 124.95(5) . 4_565
Na1 S3 Na1 86.30(8) . 4_565
O6 S4 O9 106.71(14) 1_656 3_655
O6 S4 O5 104.44(14) 1_656 .
O9 S4 O5 105.91(14) 3_655 .
O6 S4 Cu2 114.80(11) 1_656 1_655
O9 S4 Cu2 112.54(10) 3_655 1_655
O5 S4 Cu2 111.72(10) . 1_655
O6 S4 Na1 51.98(11) 1_656 1_656
O9 S4 Na1 119.33(11) 3_655 1_656
O5 S4 Na1 52.52(10) . 1_656
Cu2 S4 Na1 128.09(5) 1_655 1_656
O6 S4 Na1 101.33(11) 1_656 3_655
O9 S4 Na1 40.92(10) 3_655 3_655
O5 S4 Na1 68.06(11) . 3_655
Cu2 S4 Na1 141.81(5) 1_655 3_655
Na1 S4 Na1 83.69(5) 1_656 3_655
O3 S5 O3 108.3(2) . 4_565
O3 S5 O4 102.77(13) . .
O3 S5 O4 102.77(13) 4_565 .
O3 S5 Cu2 111.76(11) . .
O3 S5 Cu2 111.75(11) 4_565 .
O4 S5 Cu2 118.56(15) . .
O3 S5 Zn1 120.91(11) . 4_565
O3 S5 Zn1 54.39(10) 4_565 4_565
O4 S5 Zn1 48.84(6) . 4_565
Cu2 S5 Zn1 127.28(3) . 4_565
O3 S5 Zn1 54.39(10) . .
O3 S5 Zn1 120.91(11) 4_565 .
O4 S5 Zn1 48.84(6) . .
Cu2 S5 Zn1 127.28(3) . .
Zn1 S5 Zn1 85.07(4) 4_565 .
O3 S5 Na6 56.21(10) . .
O3 S5 Na6 56.21(10) 4_565 .
O4 S5 Na6 130.44(15) . .
Cu2 S5 Na6 111.00(6) . .
Zn1 S5 Na6 100.06(4) 4_565 .
Zn1 S5 Na6 100.06(4) . .
O6 Na6 O6 104.58(14) . 4_565
O6 Na6 O10 107.18(18) . 4_565
O6 Na6 O10 84.0(2) 4_565 4_565
O6 Na6 O10 84.0(2) . .
O6 Na6 O10 107.18(18) 4_565 .
O10 Na6 O10 29.3(4) 4_565 .
O6 Na6 O3 150.69(11) . 4_565
O6 Na6 O3 95.62(8) 4_565 4_565
O10 Na6 O3 95.72(17) 4_565 4_565
O10 Na6 O3 110.30(19) . 4_565
O6 Na6 O3 95.62(8) . .
O6 Na6 O3 150.69(11) 4_565 .
O10 Na6 O3 110.30(19) 4_565 .
O10 Na6 O3 95.72(17) . .
O3 Na6 O3 58.57(12) 4_565 .
O6 Na6 O7 79.80(10) . .
O6 Na6 O7 79.80(10) 4_565 .
O10 Na6 O7 163.57(19) 4_565 .
O10 Na6 O7 163.57(19) . .
O3 Na6 O7 83.21(11) 4_565 .
O3 Na6 O7 83.21(11) . .
O6 Na6 S5 121.28(8) . .
O6 Na6 S5 121.28(8) 4_565 .
O10 Na6 S5 111.86(17) 4_565 .
O10 Na6 S5 111.86(17) . .
O3 Na6 S5 30.10(6) 4_565 .
O3 Na6 S5 30.10(6) . .
O7 Na6 S5 74.91(10) . .
O6 Na6 Na1 41.34(8) . .
O6 Na6 Na1 97.76(10) 4_565 .
O10 Na6 Na1 148.05(16) 4_565 .
O10 Na6 Na1 124.45(19) . .
O3 Na6 Na1 115.70(9) 4_565 .
O3 Na6 Na1 83.46(8) . .
O7 Na6 Na1 39.13(5) . .
S5 Na6 Na1 94.54(6) . .
O6 Na6 Na1 97.76(10) . 4_565
O6 Na6 Na1 41.34(8) 4_565 4_565
O10 Na6 Na1 124.45(19) 4_565 4_565
O10 Na6 Na1 148.05(16) . 4_565
O3 Na6 Na1 83.46(8) 4_565 4_565
O3 Na6 Na1 115.70(9) . 4_565
O7 Na6 Na1 39.13(5) . 4_565
S5 Na6 Na1 94.54(6) . 4_565
Na1 Na6 Na1 68.09(8) . 4_565
Zn1 O1 Na1 102.84(10) . 3_655
S4 O5 Zn1 126.70(14) . .
S4 O5 Na1 98.42(13) . 1_656
Zn1 O5 Na1 134.01(13) . 1_656
S5 O3 Zn1 93.65(12) . .
S5 O3 Na6 93.69(12) . .
Zn1 O3 Na6 136.93(12) . .
S4 O6 Na6 124.90(15) 1_454 .
S4 O6 Na1 99.36(14) 1_454 .
Na6 O6 Na1 99.93(11) . .
S5 O4 Zn1 98.79(11) . 4_565
S5 O4 Zn1 98.79(11) . .
Zn1 O4 Zn1 125.07(16) 4_565 .
O9 Na1 O7 146.44(13) . .
O9 Na1 O6 130.12(12) . .
O7 Na1 O6 80.99(11) . .
O9 Na1 O5 99.21(10) . 1_454
O7 Na1 O5 110.02(12) . 1_454
O6 Na1 O5 57.69(9) . 1_454
O9 Na1 O8 87.42(10) . 1_455
O7 Na1 O8 59.07(10) . 1_455
O6 Na1 O8 134.40(11) . 1_455
O5 Na1 O8 152.78(13) 1_454 1_455
O9 Na1 O1 88.27(10) . 3_655
O7 Na1 O1 86.36(11) . 3_655
O6 Na1 O1 78.55(10) . 3_655
O5 Na1 O1 128.32(11) 1_454 3_655
O8 Na1 O1 77.92(9) 1_455 3_655
O9 Na1 O10 86.27(17) . 1_455
O7 Na1 O10 83.22(18) . 1_455
O6 Na1 O10 124.90(16) . 1_455
O5 Na1 O10 79.64(16) 1_454 1_455
O8 Na1 O10 74.45(16) 1_455 1_455
O1 Na1 O10 152.03(16) 3_655 1_455
O9 Na1 S3 117.56(9) . .
O7 Na1 S3 29.05(8) . .
O6 Na1 S3 106.74(8) . .
O5 Na1 S3 135.97(10) 1_454 .
O8 Na1 S3 30.17(6) 1_455 .
O1 Na1 S3 78.82(7) 3_655 .
O10 Na1 S3 79.51(16) 1_455 .
O9 Na1 S4 118.17(9) . 1_454
O7 Na1 S4 95.24(10) . 1_454
O6 Na1 S4 28.66(6) . 1_454
O5 Na1 S4 29.06(6) 1_454 1_454
O8 Na1 S4 154.23(9) 1_455 1_454
O1 Na1 S4 104.17(9) 3_655 1_454
O10 Na1 S4 102.58(14) 1_455 1_454
S3 Na1 S4 124.25(6) . 1_454
O9 Na1 S4 25.21(6) . 3_655
O7 Na1 S4 164.75(11) . 3_655
O6 Na1 S4 104.91(9) . 3_655
O5 Na1 S4 84.74(8) 1_454 3_655
O8 Na1 S4 109.31(8) 1_455 3_655
O1 Na1 S4 81.18(8) 3_655 3_655
O10 Na1 S4 103.88(16) 1_455 3_655
S3 Na1 S4 137.99(6) . 3_655
S4 Na1 S4 96.31(5) 1_454 3_655
O9 Na1 Na6 160.36(11) . .
O7 Na1 Na6 42.95(9) . .
O6 Na1 Na6 38.73(7) . .
O5 Na1 Na6 85.57(8) 1_454 .
O8 Na1 Na6 97.02(8) 1_455 .
O1 Na1 Na6 74.10(7) 3_655 .
O10 Na1 Na6 113.36(16) 1_455 .
S3 Na1 Na6 68.12(5) . .
S4 Na1 Na6 60.05(5) 1_454 .
S4 Na1 Na6 138.98(7) 3_655 .
O9 Na1 Na1 142.49(8) . 4_565
O7 Na1 Na1 28.52(9) . 4_565
O6 Na1 Na1 85.10(7) . 4_565
O5 Na1 Na1 89.27(7) 1_454 4_565
O8 Na1 Na1 70.45(7) 1_455 4_565
O1 Na1 Na1 114.78(6) 3_655 4_565
O10 Na1 Na1 59.24(15) 1_455 4_565
S3 Na1 Na1 46.85(4) . 4_565
S4 Na1 Na1 85.90(4) 1_454 4_565
S4 Na1 Na1 162.93(4) 3_655 4_565
Na6 Na1 Na1 55.96(4) . 4_565
S3 O7 Na1 101.16(11) . .
S3 O7 Na1 101.16(11) . 4_565
Na1 O7 Na1 122.96(18) . 4_565
S3 O7 Na6 139.3(2) . .
Na1 O7 Na6 97.93(10) . .
Na1 O7 Na6 97.93(10) 4_565 .
S3 O8 Zn1 125.75(14) 1_655 .
S3 O8 Na1 93.98(12) 1_655 1_655
Zn1 O8 Na1 138.42(12) . 1_655
S4 O9 Na1 113.87(14) 3_655 .
O10 O10 Na6 75.36(18) 4_565 .
O10 O10 Na1 120.76(15) 4_565 1_655
Na6 O10 Na1 136.1(3) . 1_655

loop_
_geom_bond_atom_site_label_1
_geom_bond_atom_site_label_2
_geom_bond_distance
_geom_bond_site_symmetry_2
Zn1 O8 2.028(2) .
Zn1 O5 2.036(2) .
Zn1 O1 2.067(3) .
Zn1 O2 2.094(3) .
Zn1 O4 2.1763(17) .
Zn1 O3 2.327(3) .
Zn1 S5 2.8566(10) .
Cu2 S4 2.2401(9) 1_455
Cu2 S4 2.2401(9) 4_465
Cu2 S5 2.2530(13) .
Cu2 S3 2.2619(13) .
S3 O7 1.497(4) .
S3 O8 1.524(2) 1_455
S3 O8 1.524(2) 4_465
S3 Na1 3.0246(18) .
S3 Na1 3.0246(18) 4_565
S4 O6 1.509(2) 1_656
S4 O9 1.513(3) 3_655
S4 O5 1.524(3) .
S4 Cu2 2.2401(9) 1_655
S4 Na1 3.1037(19) 1_656
S4 Na1 3.2481(19) 3_655
S5 O3 1.515(3) .
S5 O3 1.515(3) 4_565
S5 O4 1.547(3) .
S5 Zn1 2.8566(10) 4_565
S5 Na6 3.015(2) .
Na6 O6 2.347(3) .
Na6 O6 2.347(3) 4_565
Na6 O10 2.431(7) 4_565
Na6 O10 2.431(7) .
Na6 O3 2.511(3) 4_565
Na6 O3 2.511(3) .
Na6 O7 2.542(4) .
Na6 Na1 3.695(3) .
Na6 Na1 3.695(3) 4_565
O1 Na1 2.713(3) 3_655
O5 Na1 2.490(3) 1_656
O6 S4 1.509(2) 1_454
O6 Na1 2.478(3) .
O4 Zn1 2.1763(17) 4_565
Na1 O9 2.326(3) .
Na1 O7 2.354(2) .
Na1 O5 2.490(3) 1_454
Na1 O8 2.509(3) 1_455
Na1 O1 2.713(3) 3_655
Na1 O10 2.843(7) 1_455
Na1 S4 3.1037(19) 1_454
Na1 S4 3.2481(19) 3_655
Na1 Na1 4.137(4) 4_565
O7 Na1 2.354(2) 4_565
O8 S3 1.524(2) 1_655
O8 Na1 2.509(3) 1_655
O9 S4 1.513(3) 3_655
O10 O10 1.229(15) 4_565
O10 Na1 2.843(7) 1_655
